data_7219562
loop_
_publ_author_name
'Iqbal, Jamshed'
'Khan, Imtiaz'
'Zaib, Sumera'
'Ibrar, Aliya'
'Abbas, Saba'
'Bakht, Mahwish'
'Hameed, Shahid'
'White, Jonathan M.'
'Rana, Usman Ali'
'Shahid, Mohammad'

_publ_section_title
;
 Exploration of a library of triazolothiadiazole and triazolothiadiazine
 compounds as a highly potent and selective family of cholinesterase and
 monoamine oxidase inhibitors: Design, synthesis, X-ray diffraction
 analysis and molecular docking studies
;
_journal_name_full 'RSC Adv.'
_journal_paper_doi 10.1039/C5RA00906E
_journal_year 2015
_chemical_formula_sum 'C23 H18 N4 O S'
_chemical_formula_weight 398.47
_chemical_melting_point 481.5(5)
_space_group_crystal_system monoclinic
_space_group_IT_number 14
_space_group_name_Hall '-P 2ybc'
_space_group_name_H-M_alt 'P 1 21/c 1'
_symmetry_space_group_name_Hall '-P 2ybc'
_symmetry_space_group_name_H-M 'P 1 21/c 1'
_atom_sites_solution_hydrogens geom
_audit_creation_method SHELXL-2014/7
_audit_update_record
;
2014-11-08 deposited with the CCDC.
2015-02-12 downloaded from the CCDC.
;
_cell_angle_alpha 90
_cell_angle_beta 98.990(2)
_cell_angle_gamma 90
_cell_formula_units_Z 4
_cell_length_a 13.0300(3)
_cell_length_b 17.3539(4)
_cell_length_c 8.6142(2)
_cell_measurement_reflns_used 1923
_cell_measurement_temperature 130.0(1)
_cell_measurement_theta_max 28.9998
_cell_measurement_theta_min 2.8971
_cell_volume 1923.93(8)
_computing_cell_refinement
;
CrysAlisPro, Agilent Technologies,
Version 1.171.35.15 (release 03-08-2011 CrysAlis171 .NET)
(compiled Aug  3 2011,13:03:54)
;
_computing_data_collection
;
CrysAlisPro, Agilent Technologies,
Version 1.171.35.15 (release 03-08-2011 CrysAlis171 .NET)
(compiled Aug  3 2011,13:03:54)
;
_computing_data_reduction
;
CrysAlisPro, Agilent Technologies,
Version 1.171.35.15 (release 03-08-2011 CrysAlis171 .NET)
(compiled Aug  3 2011,13:03:54)
;
_computing_structure_refinement 'SHELXL-2014/7 (Sheldrick, 2014)'
_diffrn_ambient_temperature 130.0(21)
_diffrn_detector_area_resol_mean 10.2273
_diffrn_measured_fraction_theta_full 0.998
_diffrn_measured_fraction_theta_max 0.881
_diffrn_measurement_device_type 'SuperNova, Dual, Cu at zero, Atlas'
_diffrn_measurement_method '\w scans'
_diffrn_radiation_monochromator mirror
_diffrn_radiation_source 'SuperNova (Mo) X-ray Source'
_diffrn_radiation_type 'Mo K\a'
_diffrn_radiation_wavelength 0.7107
_diffrn_reflns_av_R_equivalents 0.0382
_diffrn_reflns_av_unetI/netI 0.0496
_diffrn_reflns_Laue_measured_fraction_full 0.998
_diffrn_reflns_Laue_measured_fraction_max 0.881
_diffrn_reflns_limit_h_max 17
_diffrn_reflns_limit_h_min -15
_diffrn_reflns_limit_k_max 20
_diffrn_reflns_limit_k_min -23
_diffrn_reflns_limit_l_max 11
_diffrn_reflns_limit_l_min -11
_diffrn_reflns_number 11392
_diffrn_reflns_point_group_measured_fraction_full 0.998
_diffrn_reflns_point_group_measured_fraction_max 0.881
_diffrn_reflns_theta_full 25.242
_diffrn_reflns_theta_max 29.188
_diffrn_reflns_theta_min 2.903
_exptl_absorpt_coefficient_mu 0.191
_exptl_absorpt_correction_T_max 1.00000
_exptl_absorpt_correction_T_min 0.86346
_exptl_absorpt_correction_type multi-scan
_exptl_absorpt_process_details
;
CrysAlisPro, Agilent Technologies,
Version 1.171.35.15 (release 03-08-2011 CrysAlis171 .NET)
(compiled Aug  3 2011,13:03:54)
Empirical absorption correction using spherical harmonics,
 implemented in SCALE3 ABSPACK scaling algorithm.
;
_exptl_crystal_colour colourless
_exptl_crystal_density_diffrn 1.376
_exptl_crystal_description prism
_exptl_crystal_F_000 832
_exptl_crystal_recrystallization_method 'Re-crystallisation from solvent: Ethanol'
_exptl_crystal_size_max 0.35
_exptl_crystal_size_mid 0.2
_exptl_crystal_size_min 0.15
_refine_diff_density_max 0.316
_refine_diff_density_min -0.400
_refine_diff_density_rms 0.059
_refine_ls_extinction_method none
_refine_ls_goodness_of_fit_ref 1.053
_refine_ls_hydrogen_treatment constr
_refine_ls_matrix_type full
_refine_ls_number_parameters 263
_refine_ls_number_reflns 4578
_refine_ls_number_restraints 0
_refine_ls_restrained_S_all 1.053
_refine_ls_R_factor_all 0.0736
_refine_ls_R_factor_gt 0.0505
_refine_ls_shift/su_max 0.000
_refine_ls_shift/su_mean 0.000
_refine_ls_structure_factor_coef Fsqd
_refine_ls_weighting_details 'w=1/[\s^2^(Fo^2^)+(0.0560P)^2^+0.6953P] where P=(Fo^2^+2Fc^2^)/3'
_refine_ls_weighting_scheme calc
_refine_ls_wR_factor_gt 0.1156
_refine_ls_wR_factor_ref 0.1343
_reflns_Friedel_coverage 0.000
_reflns_number_gt 3421
_reflns_number_total 4578
_reflns_threshold_expression 'I > 2\s(I)'
_cod_data_source_file c5ra00906e2.cif
_cod_data_source_block shelx
_cod_depositor_comments
;
The following automatic conversions were performed:

'_chemical_melting_point' value '481-482' was changed to '481.5(5)' -
the average value was taken and precision was estimated.

Automatic conversion script
Id: cif_fix_values 3008 2015-01-20 13:52:24Z robertas 
;
_cod_database_code 7219562
_shelx_shelxl_version_number 2014/7
_chemical_oxdiff_usercomment 'Imtiaz Khan RXN-5'
_shelx_space_group_comment
;
The symmetry employed for this shelxl refinement is uniquely defined
by the following loop, which should always be used as a source of
symmetry information in preference to the above space-group names.
They are only intended as comments.
;

loop_
_space_group_symop_operation_xyz
'x, y, z'
'-x, y+1/2, -z+1/2'
'-x, -y, -z'
'x, -y-1/2, z-1/2'

loop_
_atom_site_label
_atom_site_type_symbol
_atom_site_fract_x
_atom_site_fract_y
_atom_site_fract_z
_atom_site_U_iso_or_equiv
_atom_site_adp_type
_atom_site_occupancy
_atom_site_site_symmetry_order
_atom_site_calc_flag
_atom_site_refinement_flags_posn
_atom_site_refinement_flags_adp
C1 C 0.67825(14) -0.33750(11) 0.2952(2) 0.0268(4) Uani 1 1 d . .
C2 C 0.68767(14) -0.41651(12) 0.3217(2) 0.0287(4) Uani 1 1 d . .
H2 H 0.6481 -0.4397 0.3896 0.034 Uiso 1 1 calc R U
C3 C 0.75430(14) -0.46147(12) 0.2499(2) 0.0303(4) Uani 1 1 d . .
H3 H 0.7586 -0.5143 0.2681 0.036 Uiso 1 1 calc R U
C4 C 0.81489(14) -0.42674(12) 0.1501(2) 0.0280(4) Uani 1 1 d . .
C5 C 0.80623(15) -0.34804(12) 0.1226(2) 0.0303(4) Uani 1 1 d . .
H5 H 0.8461 -0.3250 0.0550 0.036 Uiso 1 1 calc R U
C6 C 0.73960(14) -0.30369(12) 0.1937(2) 0.0287(4) Uani 1 1 d . .
H6 H 0.7352 -0.2510 0.1745 0.034 Uiso 1 1 calc R U
C7 C 0.60215(14) -0.29531(11) 0.3705(2) 0.0267(4) Uani 1 1 d . .
C8 C 0.50276(14) -0.20655(12) 0.4468(2) 0.0283(4) Uani 1 1 d . .
C9 C 0.49318(14) -0.07868(12) 0.2901(2) 0.0292(4) Uani 1 1 d . .
H9A H 0.4504 -0.1024 0.2005 0.035 Uiso 1 1 calc R U
H9B H 0.4815 -0.0235 0.2836 0.035 Uiso 1 1 calc R U
C10 C 0.60568(14) -0.09514(11) 0.2832(2) 0.0250(4) Uani 1 1 d . .
C11 C 0.67281(14) -0.03587(11) 0.2293(2) 0.0250(4) Uani 1 1 d . .
C12 C 0.77705(14) -0.05214(11) 0.2214(2) 0.0266(4) Uani 1 1 d . .
H12 H 0.8056 -0.0988 0.2601 0.032 Uiso 1 1 calc R U
C13 C 0.83787(14) 0.00006(11) 0.1569(2) 0.0271(4) Uani 1 1 d . .
H13 H 0.9069 -0.0121 0.1525 0.032 Uiso 1 1 calc R U
C14 C 0.79828(14) 0.07084(11) 0.0979(2) 0.0245(4) Uani 1 1 d . .
C15 C 0.69589(14) 0.08788(11) 0.1124(2) 0.0277(4) Uani 1 1 d . .
H15 H 0.6684 0.1356 0.0788 0.033 Uiso 1 1 calc R U
C16 C 0.63406(14) 0.03545(11) 0.1759(2) 0.0273(4) Uani 1 1 d . .
H16 H 0.5656 0.0482 0.1828 0.033 Uiso 1 1 calc R U
C17 C 0.86004(14) 0.12389(11) 0.0144(2) 0.0258(4) Uani 1 1 d . .
C18 C 0.96797(15) 0.12361(11) 0.0430(2) 0.0297(4) Uani 1 1 d . .
H18 H 1.0025 0.0908 0.1193 0.036 Uiso 1 1 calc R U
C19 C 1.02491(16) 0.17136(12) -0.0402(3) 0.0353(5) Uani 1 1 d . .
H19 H 1.0971 0.1705 -0.0194 0.042 Uiso 1 1 calc R U
C20 C 0.97502(17) 0.22019(13) -0.1539(3) 0.0402(5) Uani 1 1 d . .
H20 H 1.0133 0.2516 -0.2110 0.048 Uiso 1 1 calc R U
C21 C 0.86767(18) 0.22219(13) -0.1822(3) 0.0410(5) Uani 1 1 d . .
H21 H 0.8336 0.2556 -0.2576 0.049 Uiso 1 1 calc R U
C22 C 0.81085(16) 0.17472(12) -0.0990(3) 0.0336(5) Uani 1 1 d . .
H22 H 0.7387 0.1766 -0.1188 0.040 Uiso 1 1 calc R U
C23 C 0.88557(18) -0.54677(13) 0.0827(3) 0.0422(6) Uani 1 1 d . .
H23A H 0.9046 -0.5635 0.1896 0.063 Uiso 1 1 calc R U
H23B H 0.9347 -0.5664 0.0204 0.063 Uiso 1 1 calc R U
H23C H 0.8175 -0.5657 0.0419 0.063 Uiso 1 1 calc R U
N1 N 0.53661(12) -0.32879(10) 0.4505(2) 0.0305(4) Uani 1 1 d . .
N2 N 0.47310(13) -0.27192(10) 0.5002(2) 0.0322(4) Uani 1 1 d . .
N3 N 0.58311(11) -0.21737(9) 0.36466(19) 0.0246(3) Uani 1 1 d . .
N4 N 0.64663(11) -0.16188(9) 0.31366(18) 0.0254(3) Uani 1 1 d . .
O1 O 0.88542(11) -0.46463(8) 0.07710(17) 0.0350(4) Uani 1 1 d . .
S1 S 0.45485(4) -0.11504(3) 0.46989(6) 0.03185(16) Uani 1 1 d . .

loop_
_atom_site_aniso_label
_atom_site_aniso_U_11
_atom_site_aniso_U_22
_atom_site_aniso_U_33
_atom_site_aniso_U_23
_atom_site_aniso_U_13
_atom_site_aniso_U_12
C1 0.0270(9) 0.0252(10) 0.0261(9) 0.0013(8) -0.0024(8) -0.0030(8)
C2 0.0302(9) 0.0257(10) 0.0300(10) 0.0053(9) 0.0043(8) -0.0029(8)
C3 0.0335(10) 0.0234(10) 0.0327(11) 0.0055(9) 0.0012(9) -0.0007(8)
C4 0.0263(9) 0.0301(10) 0.0261(9) 0.0013(9) -0.0006(8) 0.0000(8)
C5 0.0313(10) 0.0297(11) 0.0297(10) 0.0037(9) 0.0046(8) -0.0060(8)
C6 0.0310(10) 0.0233(10) 0.0298(10) 0.0037(9) -0.0010(8) -0.0052(8)
C7 0.0281(9) 0.0226(9) 0.0276(10) 0.0013(8) -0.0009(8) -0.0038(8)
C8 0.0277(9) 0.0284(10) 0.0289(10) -0.0016(9) 0.0043(8) -0.0031(8)
C9 0.0293(9) 0.0267(10) 0.0317(10) 0.0026(9) 0.0051(8) -0.0002(8)
C10 0.0273(9) 0.0235(9) 0.0243(9) -0.0018(8) 0.0039(8) -0.0012(7)
C11 0.0299(9) 0.0204(9) 0.0247(9) -0.0022(8) 0.0045(8) -0.0003(7)
C12 0.0295(9) 0.0197(9) 0.0298(10) 0.0033(8) 0.0018(8) 0.0018(8)
C13 0.0229(8) 0.0249(10) 0.0329(10) 0.0008(9) 0.0028(8) 0.0019(7)
C14 0.0300(9) 0.0182(9) 0.0249(9) -0.0018(8) 0.0033(8) -0.0027(7)
C15 0.0316(10) 0.0187(9) 0.0330(10) 0.0004(8) 0.0055(8) 0.0039(8)
C16 0.0275(9) 0.0226(10) 0.0324(10) -0.0018(9) 0.0068(8) 0.0017(7)
C17 0.0306(9) 0.0178(9) 0.0291(10) -0.0022(8) 0.0047(8) -0.0018(7)
C18 0.0321(10) 0.0230(10) 0.0333(10) -0.0001(9) 0.0030(9) -0.0027(8)
C19 0.0322(10) 0.0304(11) 0.0440(12) -0.0023(10) 0.0081(9) -0.0079(9)
C20 0.0469(12) 0.0332(12) 0.0420(12) 0.0033(10) 0.0119(11) -0.0138(10)
C21 0.0485(13) 0.0307(12) 0.0423(13) 0.0118(10) 0.0024(11) -0.0060(10)
C22 0.0335(10) 0.0270(11) 0.0395(12) 0.0050(9) 0.0029(9) -0.0020(8)
C23 0.0474(13) 0.0318(12) 0.0502(14) 0.0021(11) 0.0160(11) 0.0061(10)
N1 0.0318(8) 0.0269(9) 0.0328(9) 0.0012(8) 0.0053(7) -0.0054(7)
N2 0.0354(9) 0.0286(9) 0.0337(9) -0.0011(8) 0.0083(8) -0.0061(7)
N3 0.0237(7) 0.0225(8) 0.0275(8) 0.0020(7) 0.0036(7) -0.0044(6)
N4 0.0270(8) 0.0220(8) 0.0272(8) 0.0012(7) 0.0042(7) -0.0041(6)
O1 0.0380(8) 0.0303(8) 0.0384(8) 0.0022(7) 0.0110(7) 0.0031(6)
S1 0.0348(3) 0.0289(3) 0.0339(3) -0.0029(2) 0.0117(2) -0.0018(2)

loop_
_atom_type_symbol
_atom_type_description
_atom_type_scat_dispersion_real
_atom_type_scat_dispersion_imag
_atom_type_scat_source
C C 0.0033 0.0016 'International Tables Vol C Tables 4.2.6.8 and 6.1.1.4'
H H 0.0000 0.0000 'International Tables Vol C Tables 4.2.6.8 and 6.1.1.4'
N N 0.0061 0.0033 'International Tables Vol C Tables 4.2.6.8 and 6.1.1.4'
O O 0.0106 0.0060 'International Tables Vol C Tables 4.2.6.8 and 6.1.1.4'
S S 0.1246 0.1234 'International Tables Vol C Tables 4.2.6.8 and 6.1.1.4'

loop_
_geom_angle_atom_site_label_1
_geom_angle_atom_site_label_2
_geom_angle_atom_site_label_3
_geom_angle
C2 C1 C6 118.06(18)
C2 C1 C7 117.93(17)
C6 C1 C7 123.98(18)
C3 C2 C1 121.84(18)
C2 C3 C4 119.21(18)
O1 C4 C5 116.05(17)
O1 C4 C3 124.41(18)
C5 C4 C3 119.53(18)
C6 C5 C4 121.01(18)
C5 C6 C1 120.35(18)
N1 C7 N3 109.00(17)
N1 C7 C1 123.54(18)
N3 C7 C1 127.39(17)
N2 C8 N3 110.89(18)
N2 C8 S1 128.71(15)
N3 C8 S1 120.39(15)
C10 C9 S1 111.57(14)
N4 C10 C11 116.49(16)
N4 C10 C9 122.65(17)
C11 C10 C9 120.71(16)
C16 C11 C12 117.98(17)
C16 C11 C10 121.65(17)
C12 C11 C10 120.24(17)
C13 C12 C11 120.75(17)
C12 C13 C14 121.49(17)
C15 C14 C13 117.33(17)
C15 C14 C17 120.86(17)
C13 C14 C17 121.70(16)
C16 C15 C14 121.45(18)
C15 C16 C11 120.90(17)
C18 C17 C22 117.89(18)
C18 C17 C14 121.57(17)
C22 C17 C14 120.52(17)
C19 C18 C17 121.03(19)
C20 C19 C18 120.28(19)
C19 C20 C21 119.5(2)
C22 C21 C20 120.2(2)
C21 C22 C17 121.05(19)
C7 N1 N2 108.25(16)
C8 N2 N1 106.47(15)
C8 N3 C7 105.38(16)
C8 N3 N4 127.84(16)
C7 N3 N4 125.60(15)
C10 N4 N3 116.21(15)
C4 O1 C23 117.68(15)
C8 S1 C9 93.93(9)

loop_
_geom_bond_atom_site_label_1
_geom_bond_atom_site_label_2
_geom_bond_distance
C1 C2 1.392(3)
C1 C6 1.402(3)
C1 C7 1.463(3)
C2 C3 1.383(3)
C3 C4 1.392(3)
C4 O1 1.361(2)
C4 C5 1.388(3)
C5 C6 1.374(3)
C7 N1 1.314(2)
C7 N3 1.375(2)
C8 N2 1.305(3)
C8 N3 1.365(2)
C8 S1 1.729(2)
C9 C10 1.504(3)
C9 S1 1.813(2)
C10 N4 1.285(2)
C10 C11 1.472(3)
C11 C16 1.388(3)
C11 C12 1.399(3)
C12 C13 1.377(3)
C13 C14 1.397(3)
C14 C15 1.391(3)
C14 C17 1.481(3)
C15 C16 1.383(3)
C17 C18 1.389(3)
C17 C22 1.396(3)
C18 C19 1.385(3)
C19 C20 1.378(3)
C20 C21 1.382(3)
C21 C22 1.381(3)
C23 O1 1.426(3)
N1 N2 1.397(2)
N3 N4 1.385(2)

loop_
_geom_torsion_atom_site_label_1
_geom_torsion_atom_site_label_2
_geom_torsion_atom_site_label_3
_geom_torsion_atom_site_label_4
_geom_torsion
C6 C1 C2 C3 -0.7(3)
C7 C1 C2 C3 177.15(18)
C1 C2 C3 C4 1.0(3)
C2 C3 C4 O1 177.81(18)
C2 C3 C4 C5 -1.0(3)
O1 C4 C5 C6 -178.16(17)
C3 C4 C5 C6 0.7(3)
C4 C5 C6 C1 -0.5(3)
C2 C1 C6 C5 0.4(3)
C7 C1 C6 C5 -177.28(18)
C2 C1 C7 N1 -5.9(3)
C6 C1 C7 N1 171.82(18)
C2 C1 C7 N3 177.44(18)
C6 C1 C7 N3 -4.9(3)
S1 C9 C10 N4 47.9(2)
S1 C9 C10 C11 -136.67(15)
N4 C10 C11 C16 172.49(18)
C9 C10 C11 C16 -3.2(3)
N4 C10 C11 C12 -3.4(3)
C9 C10 C11 C12 -179.13(18)
C16 C11 C12 C13 -2.4(3)
C10 C11 C12 C13 173.63(18)
C11 C12 C13 C14 0.3(3)
C12 C13 C14 C15 2.4(3)
C12 C13 C14 C17 -173.89(18)
C13 C14 C15 C16 -3.0(3)
C17 C14 C15 C16 173.36(18)
C14 C15 C16 C11 0.9(3)
C12 C11 C16 C15 1.9(3)
C10 C11 C16 C15 -174.13(18)
C15 C14 C17 C18 157.29(19)
C13 C14 C17 C18 -26.5(3)
C15 C14 C17 C22 -24.3(3)
C13 C14 C17 C22 151.9(2)
C22 C17 C18 C19 -1.0(3)
C14 C17 C18 C19 177.42(19)
C17 C18 C19 C20 -0.1(3)
C18 C19 C20 C21 1.2(3)
C19 C20 C21 C22 -1.0(4)
C20 C21 C22 C17 -0.2(3)
C18 C17 C22 C21 1.2(3)
C14 C17 C22 C21 -177.3(2)
N3 C7 N1 N2 -0.5(2)
C1 C7 N1 N2 -177.68(17)
N3 C8 N2 N1 -0.3(2)
S1 C8 N2 N1 -179.55(15)
C7 N1 N2 C8 0.5(2)
N2 C8 N3 C7 0.0(2)
S1 C8 N3 C7 179.34(14)
N2 C8 N3 N4 -168.01(17)
S1 C8 N3 N4 11.4(3)
N1 C7 N3 C8 0.3(2)
C1 C7 N3 C8 177.38(18)
N1 C7 N3 N4 168.65(16)
C1 C7 N3 N4 -14.3(3)
C11 C10 N4 N3 179.87(15)
C9 C10 N4 N3 -4.5(3)
C8 N3 N4 C10 -29.5(3)
C7 N3 N4 C10 164.82(18)
C5 C4 O1 C23 -170.65(19)
C3 C4 O1 C23 10.5(3)
N2 C8 S1 C9 -153.6(2)
N3 C8 S1 C9 27.21(17)
C10 C9 S1 C8 -51.63(16)
